data_7206645
loop_
_publ_author_name
'Huang, Fu-Ping'
'Bian, He-Dong'
'Yu, Qing'
'Tian, Jin-Lei'
'Liang, Hong'
'Yan, Shi-Ping'
'Liao, Dai-Zheng'
'Cheng, Peng'

_publ_section_title
;
 Coordination assemblies of Coii/Niii/Mnii/Znii with
 1,1&#x2032;-biphenyl-2,2&#x2032;-dicarboxylic acid and three positional
 isomeric ligands: structural diversity and properties
;
_journal_issue 21
_journal_name_full CrystEngComm
_journal_page_first 6538
_journal_paper_doi 10.1039/c1ce05562c
_journal_volume 13
_journal_year 2011
_chemical_formula_sum 'C26 H19 N5 Ni O5'
_chemical_formula_weight 540.15
_chemical_name_systematic
;
?
;
_space_group_IT_number 14
_symmetry_cell_setting monoclinic
_symmetry_space_group_name_Hall '-P 2yn'
_symmetry_space_group_name_H-M 'P 1 21/n 1'
_atom_sites_solution_hydrogens geom
_atom_sites_solution_primary direct
_atom_sites_solution_secondary difmap
_audit_creation_method SHELXL-97
_cell_angle_alpha 90.00
_cell_angle_beta 106.79(3)
_cell_angle_gamma 90.00
_cell_formula_units_Z 4
_cell_length_a 9.0580(18)
_cell_length_b 20.067(4)
_cell_length_c 12.886(3)
_cell_measurement_temperature 293(2)
_cell_volume 2242.4(9)
_computing_structure_refinement 'SHELXL-97 (Sheldrick, 1997)'
_computing_structure_solution 'SHELXS-97 (Sheldrick, 1990)'
_diffrn_ambient_temperature 293(2)
_diffrn_measured_fraction_theta_full 0.995
_diffrn_measured_fraction_theta_max 0.995
_diffrn_radiation_monochromator graphite
_diffrn_radiation_source 'fine-focus sealed tube'
_diffrn_radiation_type MoK\a
_diffrn_radiation_wavelength 0.71073
_diffrn_reflns_av_R_equivalents 0.1003
_diffrn_reflns_av_sigmaI/netI 0.1005
_diffrn_reflns_limit_h_max 10
_diffrn_reflns_limit_h_min -9
_diffrn_reflns_limit_k_max 23
_diffrn_reflns_limit_k_min -23
_diffrn_reflns_limit_l_max 14
_diffrn_reflns_limit_l_min -15
_diffrn_reflns_number 12722
_diffrn_reflns_theta_full 25.00
_diffrn_reflns_theta_max 25.00
_diffrn_reflns_theta_min 3.10
_exptl_absorpt_coefficient_mu 0.917
_exptl_absorpt_correction_T_max 0.879
_exptl_absorpt_correction_T_min 0.657
_exptl_absorpt_correction_type multi-scan
_exptl_crystal_colour GREEN
_exptl_crystal_density_diffrn 1.600
_exptl_crystal_density_method 'not measured'
_exptl_crystal_description BLOCK
_exptl_crystal_F_000 1112
_exptl_crystal_size_max 0.25
_exptl_crystal_size_mid 0.21
_exptl_crystal_size_min 0.08
_refine_diff_density_max 0.580
_refine_diff_density_min -0.595
_refine_diff_density_rms 0.092
_refine_ls_extinction_method none
_refine_ls_goodness_of_fit_ref 1.030
_refine_ls_hydrogen_treatment constr
_refine_ls_matrix_type full
_refine_ls_number_parameters 334
_refine_ls_number_reflns 3924
_refine_ls_number_restraints 0
_refine_ls_restrained_S_all 1.030
_refine_ls_R_factor_all 0.1221
_refine_ls_R_factor_gt 0.0833
_refine_ls_shift/su_max 0.001
_refine_ls_shift/su_mean 0.000
_refine_ls_structure_factor_coef Fsqd
_refine_ls_weighting_details 'calc w=1/[\s^2^(Fo^2^)+(0.0335P)^2^+15.0000P] where P=(Fo^2^+2Fc^2^)/3'
_refine_ls_weighting_scheme calc
_refine_ls_wR_factor_gt 0.1462
_refine_ls_wR_factor_ref 0.1626
_reflns_number_gt 2954
_reflns_number_total 3924
_reflns_threshold_expression >2sigma(I)
_cod_data_source_file c1ce05562c.txt
_cod_data_source_block 2
_cod_depositor_comments
;
The following automatic conversions were performed:

'_symmetry_cell_setting' value 'MONOCLINIC' changed to 'monoclinic'
according to /home/saulius/struct/CIF-dictionaries/cif_core.dic
dictionary named 'cif_core.dic' version 2.4.1 from
2010-06-29.

'_exptl_absorpt_correction_type' value 'MULTI-SCAN'
changed to 'multi-scan' according to
/home/saulius/struct/CIF-dictionaries/cif_core.dic dictionary named
'cif_core.dic' version 2.4.1 from
2010-06-29.

'_refine_ls_hydrogen_treatment' value 'CONSTR' changed
to 'constr' according to
/home/saulius/struct/CIF-dictionaries/cif_core.dic dictionary named
'cif_core.dic' version 2.4.1 from 2010-06-29.

Automatic conversion script
Id: cif_fix_values 1715 2011-07-08 13:25:40Z adriana 
;
_cod_original_cell_volume 2242.4(8)
_cod_original_sg_symbol_H-M P21/N
_cod_database_code 7206645

loop_
_symmetry_equiv_pos_as_xyz
'x, y, z'
'-x+1/2, y+1/2, -z+1/2'
'-x, -y, -z'
'x-1/2, -y-1/2, z-1/2'

loop_
_atom_site_label
_atom_site_type_symbol
_atom_site_fract_x
_atom_site_fract_y
_atom_site_fract_z
_atom_site_U_iso_or_equiv
_atom_site_adp_type
_atom_site_occupancy
_atom_site_symmetry_multiplicity
_atom_site_calc_flag
_atom_site_refinement_flags
Ni1 Ni 0.25387(9) 0.99012(4) 0.02252(7) 0.0179(2) Uani 1 1 d .
C1 C 0.5550(7) 0.9246(3) 0.0762(5) 0.0217(14) Uani 1 1 d .
C2 C 0.6262(7) 0.8587(3) 0.0632(5) 0.0219(14) Uani 1 1 d .
C3 C 0.5482(8) 0.8137(3) -0.0133(6) 0.0328(17) Uani 1 1 d .
H3A H 0.4476 0.8239 -0.0531 0.039 Uiso 1 1 calc R
C4 C 0.6095(9) 0.7551(4) -0.0344(7) 0.042(2) Uani 1 1 d .
H4A H 0.5535 0.7261 -0.0877 0.050 Uiso 1 1 calc R
C5 C 0.7526(9) 0.7408(4) 0.0244(7) 0.043(2) Uani 1 1 d .
H5 H 0.7989 0.7014 0.0120 0.052 Uiso 1 1 calc R
C6 C 0.8322(8) 0.7842(3) 0.1033(6) 0.0332(17) Uani 1 1 d .
H6A H 0.9317 0.7729 0.1438 0.040 Uiso 1 1 calc R
C7 C 0.7706(7) 0.8439(3) 0.1251(5) 0.0234(15) Uani 1 1 d .
C8 C 0.8535(7) 0.8848(3) 0.2187(6) 0.0248(15) Uani 1 1 d .
C9 C 0.8157(8) 0.8785(4) 0.3153(6) 0.0341(18) Uani 1 1 d .
H9A H 0.7282 0.8542 0.3153 0.041 Uiso 1 1 calc R
C10 C 0.9016(10) 0.9066(4) 0.4110(7) 0.048(2) Uani 1 1 d .
H10A H 0.8699 0.9031 0.4733 0.058 Uiso 1 1 calc R
C11 C 1.0304(9) 0.9388(4) 0.4131(6) 0.045(2) Uani 1 1 d .
H11A H 1.0938 0.9560 0.4777 0.054 Uiso 1 1 calc R
C12 C 1.0685(8) 0.9464(3) 0.3176(6) 0.0341(17) Uani 1 1 d .
H12A H 1.1582 0.9695 0.3195 0.041 Uiso 1 1 calc R
C13 C 0.9820(7) 0.9219(3) 0.2207(5) 0.0219(14) Uani 1 1 d .
C14 C 1.0196(7) 0.9383(3) 0.1184(5) 0.0207(14) Uani 1 1 d .
C15 C 0.1744(8) 0.9184(3) -0.2012(6) 0.0288(16) Uani 1 1 d .
H15A H 0.1984 0.9589 -0.2275 0.035 Uiso 1 1 calc R
C16 C 0.1446(9) 0.8641(3) -0.2693(6) 0.0354(18) Uani 1 1 d .
H16A H 0.1470 0.8687 -0.3406 0.042 Uiso 1 1 calc R
C17 C 0.1112(8) 0.8028(3) -0.2330(5) 0.0304(17) Uani 1 1 d .
H17A H 0.0906 0.7659 -0.2785 0.036 Uiso 1 1 calc R
C18 C 0.1094(7) 0.7985(3) -0.1262(5) 0.0217(14) Uani 1 1 d .
C19 C 0.1356(7) 0.8563(3) -0.0637(5) 0.0221(14) Uani 1 1 d .
H19A H 0.1284 0.8537 0.0068 0.026 Uiso 1 1 calc R
C20 C 0.0841(7) 0.7361(3) -0.0724(5) 0.0209(14) Uani 1 1 d .
C21 C 0.0848(8) 0.6596(3) 0.0400(5) 0.0244(15) Uani 1 1 d .
C22 C 0.1140(7) 0.6230(3) 0.1443(5) 0.0247(15) Uani 1 1 d .
C23 C 0.0459(8) 0.5631(3) 0.1516(6) 0.0363(18) Uani 1 1 d .
H23A H -0.0194 0.5436 0.0898 0.044 Uiso 1 1 calc R
C24 C 0.0736(8) 0.5315(4) 0.2503(6) 0.0356(18) Uani 1 1 d .
H24A H 0.0237 0.4912 0.2527 0.043 Uiso 1 1 calc R
C25 C 0.2320(8) 0.6124(3) 0.3332(6) 0.0317(17) Uani 1 1 d .
H25A H 0.2989 0.6303 0.3958 0.038 Uiso 1 1 calc R
C26 C 0.2081(8) 0.6481(3) 0.2377(6) 0.0334(17) Uani 1 1 d .
H26A H 0.2564 0.6890 0.2377 0.040 Uiso 1 1 calc R
N1 N 0.1701(6) 0.9150(2) -0.0984(4) 0.0203(12) Uani 1 1 d .
N2 N 0.1412(6) 0.7218(2) 0.0315(4) 0.0227(12) Uani 1 1 d .
N3 N -0.0031(6) 0.6858(3) -0.1228(4) 0.0248(13) Uani 1 1 d .
N4 N -0.0033(6) 0.6359(3) -0.0520(4) 0.0267(13) Uani 1 1 d .
N5 N 0.1665(6) 0.5547(3) 0.3415(4) 0.0241(13) Uani 1 1 d .
O1 O 0.4222(5) 0.92131(19) 0.0814(3) 0.0199(10) Uani 1 1 d .
O2 O 0.6264(4) 0.97693(19) 0.0805(3) 0.0215(10) Uani 1 1 d .
O3 O 0.9193(5) 0.9445(2) 0.0316(3) 0.0211(10) Uani 1 1 d .
O4 O 1.1554(5) 0.9448(2) 0.1270(3) 0.0238(10) Uani 1 1 d .
O5 O 0.3470(7) 0.8075(3) 0.1729(4) 0.0598(18) Uani 1 1 d .
H3 H -0.0570 0.6839 -0.1890 0.072 Uiso 1 1 d R
H5B H 0.3671 0.8400 0.1426 0.072 Uiso 1 1 d R
H5A H 0.2756 0.7880 0.1335 0.072 Uiso 1 1 d R

loop_
_atom_site_aniso_label
_atom_site_aniso_U_11
_atom_site_aniso_U_22
_atom_site_aniso_U_33
_atom_site_aniso_U_23
_atom_site_aniso_U_13
_atom_site_aniso_U_12
Ni1 0.0126(4) 0.0197(4) 0.0213(4) -0.0009(4) 0.0047(3) -0.0001(3)
C1 0.022(4) 0.022(4) 0.021(4) 0.002(3) 0.004(3) 0.000(3)
C2 0.022(4) 0.019(3) 0.028(4) -0.004(3) 0.014(3) 0.000(3)
C3 0.014(4) 0.030(4) 0.050(5) -0.009(3) 0.003(3) 0.002(3)
C4 0.037(5) 0.033(4) 0.058(6) -0.016(4) 0.019(4) -0.008(3)
C5 0.038(5) 0.029(4) 0.069(6) -0.007(4) 0.027(4) 0.009(4)
C6 0.026(4) 0.029(4) 0.048(5) 0.003(3) 0.016(4) 0.009(3)
C7 0.017(4) 0.018(3) 0.038(4) 0.007(3) 0.014(3) 0.005(3)
C8 0.017(4) 0.026(4) 0.032(4) 0.005(3) 0.007(3) 0.012(3)
C9 0.027(4) 0.047(5) 0.030(4) 0.010(3) 0.010(4) -0.004(3)
C10 0.047(5) 0.065(6) 0.041(5) 0.001(4) 0.027(5) -0.003(4)
C11 0.045(5) 0.067(6) 0.022(4) -0.008(4) 0.007(4) -0.010(4)
C12 0.034(4) 0.040(4) 0.026(4) 0.000(3) 0.005(3) -0.005(3)
C13 0.011(3) 0.030(4) 0.025(4) 0.003(3) 0.005(3) 0.002(3)
C14 0.024(4) 0.016(3) 0.022(4) -0.001(3) 0.007(3) -0.002(3)
C15 0.024(4) 0.030(4) 0.031(4) 0.003(3) 0.005(3) -0.002(3)
C16 0.059(5) 0.030(4) 0.017(4) 0.003(3) 0.009(4) -0.008(3)
C17 0.034(4) 0.031(4) 0.024(4) -0.002(3) 0.006(3) -0.008(3)
C18 0.016(3) 0.027(4) 0.022(4) -0.004(3) 0.004(3) 0.001(3)
C19 0.015(3) 0.029(4) 0.023(4) 0.002(3) 0.005(3) 0.005(3)
C20 0.018(3) 0.023(3) 0.022(4) 0.002(3) 0.005(3) -0.002(3)
C21 0.026(4) 0.025(4) 0.024(4) -0.002(3) 0.011(3) 0.006(3)
C22 0.016(3) 0.031(4) 0.026(4) 0.005(3) 0.004(3) 0.007(3)
C23 0.040(5) 0.033(4) 0.027(4) 0.006(3) -0.004(4) -0.015(3)
C24 0.028(4) 0.038(4) 0.036(5) 0.008(3) 0.002(4) -0.011(3)
C25 0.034(4) 0.031(4) 0.025(4) 0.006(3) 0.001(3) -0.006(3)
C26 0.036(4) 0.031(4) 0.029(4) 0.005(3) 0.004(4) -0.014(3)
N1 0.019(3) 0.022(3) 0.018(3) 0.003(2) 0.001(2) -0.001(2)
N2 0.023(3) 0.019(3) 0.023(3) 0.001(2) 0.003(3) -0.001(2)
N3 0.024(3) 0.032(3) 0.016(3) 0.004(2) 0.001(2) -0.002(2)
N4 0.030(3) 0.028(3) 0.020(3) 0.001(2) 0.004(3) -0.003(2)
N5 0.018(3) 0.026(3) 0.026(3) 0.002(2) 0.002(3) 0.006(2)
O1 0.011(2) 0.022(2) 0.026(3) -0.0016(18) 0.0049(19) -0.0010(17)
O2 0.015(2) 0.021(2) 0.029(3) -0.0010(18) 0.007(2) -0.0052(18)
O3 0.013(2) 0.027(2) 0.022(3) -0.0035(19) 0.003(2) 0.0009(18)
O4 0.010(2) 0.037(3) 0.025(3) 0.003(2) 0.005(2) -0.0019(18)
O5 0.070(4) 0.047(3) 0.037(3) 0.017(3) -0.024(3) -0.025(3)

loop_
_atom_type_symbol
_atom_type_description
_atom_type_scat_dispersion_real
_atom_type_scat_dispersion_imag
_atom_type_scat_source
C C 0.0033 0.0016 'International Tables Vol C Tables 4.2.6.8 and 6.1.1.4'
H H 0.0000 0.0000 'International Tables Vol C Tables 4.2.6.8 and 6.1.1.4'
N N 0.0061 0.0033 'International Tables Vol C Tables 4.2.6.8 and 6.1.1.4'
O O 0.0106 0.0060 'International Tables Vol C Tables 4.2.6.8 and 6.1.1.4'
Ni Ni 0.3393 1.1124 'International Tables Vol C Tables 4.2.6.8 and 6.1.1.4'

loop_
_geom_angle_atom_site_label_1
_geom_angle_atom_site_label_2
_geom_angle_atom_site_label_3
_geom_angle
_geom_angle_site_symmetry_1
_geom_angle_site_symmetry_3
_geom_angle_publ_flag
O3 Ni1 O4 94.25(17) 3_675 1_455 y
O3 Ni1 O1 176.98(17) 3_675 . y
O4 Ni1 O1 82.77(17) 1_455 . y
O3 Ni1 O2 94.05(17) 3_675 3_675 y
O4 Ni1 O2 171.27(17) 1_455 3_675 y
O1 Ni1 O2 88.90(17) . 3_675 y
O3 Ni1 N5 86.17(19) 3_675 2 y
O4 Ni1 N5 80.59(19) 1_455 2 y
O1 Ni1 N5 93.84(19) . 2 y
O2 Ni1 N5 102.67(18) 3_675 2 y
O3 Ni1 N1 97.48(18) 3_675 . y
O4 Ni1 N1 92.07(18) 1_455 . y
O1 Ni1 N1 82.15(18) . . y
O2 Ni1 N1 84.17(18) 3_675 . y
N5 Ni1 N1 172.1(2) 2 . y
O1 C1 O2 123.8(6) . . ?
O1 C1 C2 114.7(5) . . ?
O2 C1 C2 121.4(6) . . ?
C7 C2 C3 119.2(6) . . ?
C7 C2 C1 120.1(6) . . ?
C3 C2 C1 120.7(6) . . ?
C4 C3 C2 123.8(7) . . ?
C4 C3 H3A 118.1 . . ?
C2 C3 H3A 118.1 . . ?
C5 C4 C3 117.3(7) . . ?
C5 C4 H4A 121.3 . . ?
C3 C4 H4A 121.3 . . ?
C4 C5 C6 120.1(7) . . ?
C4 C5 H5 119.9 . . ?
C6 C5 H5 119.9 . . ?
C5 C6 C7 122.8(7) . . ?
C5 C6 H6A 118.6 . . ?
C7 C6 H6A 118.6 . . ?
C2 C7 C6 116.6(6) . . ?
C2 C7 C8 122.5(6) . . ?
C6 C7 C8 120.6(6) . . ?
C13 C8 C9 117.3(7) . . ?
C13 C8 C7 123.1(6) . . ?
C9 C8 C7 118.9(6) . . ?
C10 C9 C8 123.0(7) . . ?
C10 C9 H9A 118.5 . . ?
C8 C9 H9A 118.5 . . ?
C11 C10 C9 119.0(8) . . ?
C11 C10 H10A 120.5 . . ?
C9 C10 H10A 120.5 . . ?
C10 C11 C12 118.7(8) . . ?
C10 C11 H11A 120.7 . . ?
C12 C11 H11A 120.7 . . ?
C13 C12 C11 123.6(7) . . ?
C13 C12 H12A 118.2 . . ?
C11 C12 H12A 118.2 . . ?
C12 C13 C8 118.2(6) . . ?
C12 C13 C14 120.9(6) . . ?
C8 C13 C14 120.8(6) . . ?
O4 C14 O3 122.5(6) . . ?
O4 C14 C13 115.4(6) . . ?
O3 C14 C13 122.1(6) . . ?
N1 C15 C16 122.2(6) . . ?
N1 C15 H15A 118.9 . . ?
C16 C15 H15A 118.9 . . ?
C15 C16 C17 120.8(7) . . ?
C15 C16 H16A 119.6 . . ?
C17 C16 H16A 119.6 . . ?
C16 C17 C18 117.4(6) . . ?
C16 C17 H17A 121.3 . . ?
C18 C17 H17A 121.3 . . ?
C17 C18 C19 118.3(6) . . ?
C17 C18 C20 124.5(6) . . ?
C19 C18 C20 117.2(6) . . ?
N1 C19 C18 124.1(6) . . ?
N1 C19 H19A 118.0 . . ?
C18 C19 H19A 118.0 . . ?
N2 C20 N3 109.5(5) . . ?
N2 C20 C18 126.2(6) . . ?
N3 C20 C18 124.3(6) . . ?
N4 C21 N2 113.8(6) . . ?
N4 C21 C22 122.8(6) . . ?
N2 C21 C22 123.4(6) . . ?
C26 C22 C23 116.5(6) . . ?
C26 C22 C21 121.5(6) . . ?
C23 C22 C21 122.1(6) . . ?
C22 C23 C24 120.2(7) . . ?
C22 C23 H23A 119.9 . . ?
C24 C23 H23A 119.9 . . ?
N5 C24 C23 124.0(6) . . ?
N5 C24 H24A 118.0 . . ?
C23 C24 H24A 118.0 . . ?
N5 C25 C26 124.6(7) . . ?
N5 C25 H25A 117.7 . . ?
C26 C25 H25A 117.7 . . ?
C22 C26 C25 119.6(6) . . ?
C22 C26 H26A 120.2 . . ?
C25 C26 H26A 120.2 . . ?
C19 N1 C15 117.1(5) . . ?
C19 N1 Ni1 116.5(4) . . ?
C15 N1 Ni1 125.3(4) . . ?
C20 N2 C21 103.5(5) . . ?
C20 N3 N4 110.4(5) . . ?
C20 N3 H3 127.5 . . ?
N4 N3 H3 122.0 . . ?
C21 N4 N3 102.8(5) . . ?
C24 N5 C25 115.1(6) . . ?
C24 N5 Ni1 119.7(5) . 2_545 ?
C25 N5 Ni1 123.2(5) . 2_545 ?
C1 O1 Ni1 125.8(4) . . ?
C1 O2 Ni1 128.1(4) . 3_675 ?
C14 O3 Ni1 133.0(4) . 3_675 ?
C14 O4 Ni1 128.1(4) . 1_655 ?
H5B O5 H5A 110.0 . . ?

loop_
_geom_bond_atom_site_label_1
_geom_bond_atom_site_label_2
_geom_bond_distance
_geom_bond_site_symmetry_2
_geom_bond_publ_flag
Ni1 O3 2.008(4) 3_675 y
Ni1 O4 2.033(4) 1_455 y
Ni1 O1 2.034(4) . y
Ni1 O2 2.051(4) 3_675 y
Ni1 N5 2.131(5) 2 y
Ni1 N1 2.143(5) . y
C1 O1 1.226(7) . ?
C1 O2 1.226(7) . ?
C1 C2 1.502(8) . ?
C2 C7 1.354(9) . ?
C2 C3 1.372(9) . ?
C3 C4 1.362(9) . ?
C3 H3A 0.9300 . ?
C4 C5 1.330(11) . ?
C4 H4A 0.9300 . ?
C5 C6 1.373(10) . ?
C5 H5 0.9300 . ?
C6 C7 1.384(9) . ?
C6 H6A 0.9300 . ?
C7 C8 1.473(9) . ?
C8 C13 1.375(9) . ?
C8 C9 1.390(9) . ?
C9 C10 1.374(10) . ?
C9 H9A 0.9300 . ?
C10 C11 1.327(11) . ?
C10 H10A 0.9300 . ?
C11 C12 1.380(10) . ?
C11 H11A 0.9300 . ?
C12 C13 1.360(9) . ?
C12 H12A 0.9300 . ?
C13 C14 1.490(9) . ?
C14 O4 1.210(7) . ?
C14 O3 1.228(7) . ?
C15 N1 1.337(8) . ?
C15 C16 1.377(9) . ?
C15 H15A 0.9300 . ?
C16 C17 1.379(9) . ?
C16 H16A 0.9300 . ?
C17 C18 1.383(9) . ?
C17 H17A 0.9300 . ?
C18 C19 1.393(8) . ?
C18 C20 1.481(8) . ?
C19 N1 1.329(8) . ?
C19 H19A 0.9300 . ?
C20 N2 1.320(8) . ?
C20 N3 1.330(8) . ?
C21 N4 1.312(8) . ?
C21 N2 1.366(8) . ?
C21 C22 1.486(9) . ?
C22 C26 1.355(9) . ?
C22 C23 1.367(9) . ?
C23 C24 1.379(9) . ?
C23 H23A 0.9300 . ?
C24 N5 1.317(8) . ?
C24 H24A 0.9300 . ?
C25 N5 1.319(8) . ?
C25 C26 1.386(9) . ?
C25 H25A 0.9300 . ?
C26 H26A 0.9300 . ?
N3 N4 1.354(7) . ?
N3 H3 0.8528 . ?
N5 Ni1 2.131(5) 2_545 ?
O2 Ni1 2.051(4) 3_675 ?
O3 Ni1 2.008(4) 3_675 ?
O4 Ni1 2.033(4) 1_655 ?
O5 H5B 0.8072 . ?
O5 H5A 0.8000 . ?

loop_
_geom_torsion_atom_site_label_1
_geom_torsion_atom_site_label_2
_geom_torsion_atom_site_label_3
_geom_torsion_atom_site_label_4
_geom_torsion
_geom_torsion_site_symmetry_1
_geom_torsion_site_symmetry_4
O1 C1 C2 C7 -133.6(6) . .
O2 C1 C2 C7 46.7(9) . .
O1 C1 C2 C3 48.3(9) . .
O2 C1 C2 C3 -131.4(7) . .
C7 C2 C3 C4 -2.6(11) . .
C1 C2 C3 C4 175.5(7) . .
C2 C3 C4 C5 1.0(12) . .
C3 C4 C5 C6 0.6(12) . .
C4 C5 C6 C7 -0.6(12) . .
C3 C2 C7 C6 2.4(9) . .
C1 C2 C7 C6 -175.7(6) . .
C3 C2 C7 C8 -171.3(6) . .
C1 C2 C7 C8 10.6(9) . .
C5 C6 C7 C2 -0.9(10) . .
C5 C6 C7 C8 172.9(7) . .
C2 C7 C8 C13 -112.2(7) . .
C6 C7 C8 C13 74.4(9) . .
C2 C7 C8 C9 77.6(8) . .
C6 C7 C8 C9 -95.8(8) . .
C13 C8 C9 C10 -1.0(10) . .
C7 C8 C9 C10 169.7(7) . .
C8 C9 C10 C11 -3.1(12) . .
C9 C10 C11 C12 3.9(12) . .
C10 C11 C12 C13 -0.8(12) . .
C11 C12 C13 C8 -3.3(11) . .
C11 C12 C13 C14 173.0(7) . .
C9 C8 C13 C12 4.0(9) . .
C7 C8 C13 C12 -166.3(6) . .
C9 C8 C13 C14 -172.3(6) . .
C7 C8 C13 C14 17.4(9) . .
C12 C13 C14 O4 33.7(9) . .
C8 C13 C14 O4 -150.1(6) . .
C12 C13 C14 O3 -146.4(6) . .
C8 C13 C14 O3 29.8(9) . .
N1 C15 C16 C17 -1.1(11) . .
C15 C16 C17 C18 -0.2(11) . .
C16 C17 C18 C19 2.4(10) . .
C16 C17 C18 C20 -176.6(6) . .
C17 C18 C19 N1 -3.6(9) . .
C20 C18 C19 N1 175.4(6) . .
C17 C18 C20 N2 149.7(7) . .
C19 C18 C20 N2 -29.2(9) . .
C17 C18 C20 N3 -31.3(10) . .
C19 C18 C20 N3 149.8(6) . .
N4 C21 C22 C26 178.6(7) . .
N2 C21 C22 C26 -4.4(10) . .
N4 C21 C22 C23 -2.4(10) . .
N2 C21 C22 C23 174.6(7) . .
C26 C22 C23 C24 0.3(11) . .
C21 C22 C23 C24 -178.7(7) . .
C22 C23 C24 N5 -1.4(12) . .
C23 C22 C26 C25 0.9(11) . .
C21 C22 C26 C25 179.9(6) . .
N5 C25 C26 C22 -1.3(12) . .
C18 C19 N1 C15 2.4(9) . .
C18 C19 N1 Ni1 -166.7(5) . .
C16 C15 N1 C19 0.0(10) . .
C16 C15 N1 Ni1 168.1(5) . .
O3 Ni1 N1 C19 -116.9(4) 3_675 .
O4 Ni1 N1 C19 -22.3(4) 1_455 .
O1 Ni1 N1 C19 60.1(4) . .
O2 Ni1 N1 C19 149.8(4) 3_675 .
N5 Ni1 N1 C19 0.1(17) 2 .
O3 Ni1 N1 C15 75.0(5) 3_675 .
O4 Ni1 N1 C15 169.6(5) 1_455 .
O1 Ni1 N1 C15 -108.0(5) . .
O2 Ni1 N1 C15 -18.3(5) 3_675 .
N5 Ni1 N1 C15 -168.1(13) 2 .
N3 C20 N2 C21 0.9(7) . .
C18 C20 N2 C21 180.0(6) . .
N4 C21 N2 C20 -0.5(7) . .
C22 C21 N2 C20 -177.8(6) . .
N2 C20 N3 N4 -1.0(7) . .
C18 C20 N3 N4 179.9(6) . .
N2 C21 N4 N3 -0.1(7) . .
C22 C21 N4 N3 177.2(6) . .
C20 N3 N4 C21 0.6(7) . .
C23 C24 N5 C25 1.0(11) . .
C23 C24 N5 Ni1 -163.4(6) . 2_545
C26 C25 N5 C24 0.4(10) . .
C26 C25 N5 Ni1 164.2(6) . 2_545
O2 C1 O1 Ni1 33.6(9) . .
C2 C1 O1 Ni1 -146.1(4) . .
O3 Ni1 O1 C1 -171(3) 3_675 .
O4 Ni1 O1 C1 -160.7(5) 1_455 .
O2 Ni1 O1 C1 22.0(5) 3_675 .
N5 Ni1 O1 C1 -80.7(5) 2 .
N1 Ni1 O1 C1 106.2(5) . .
O1 C1 O2 Ni1 -130.0(6) . 3_675
C2 C1 O2 Ni1 49.7(8) . 3_675
O4 C14 O3 Ni1 -115.5(6) . 3_675
C13 C14 O3 Ni1 64.6(8) . 3_675
O3 C14 O4 Ni1 18.1(9) . 1_655
C13 C14 O4 Ni1 -162.0(4) . 1_655
